data_2205224
loop_
_publ_author_name
'Howard A. Shallard-Brown'
'David J. Watkin'
'Andrew R. Cowley'

_publ_section_title
;
 <i>n</i>-Butyl acetate
;
_journal_issue 3
_journal_name_full 'Acta Crystallographica Section E'
_journal_page_first o561
_journal_page_last o562
_journal_paper_doi 10.1107/S1600536805000371
_journal_volume 61
_journal_year 2005
_chemical_formula_iupac 'C6 H12 O2'
_chemical_formula_moiety 'C6 H12 O2'
_chemical_formula_sum 'C6 H12 O2'
_chemical_formula_weight 116.16
_chemical_name_systematic 'n-Butyl acetate'
_space_group_IT_number 2
_symmetry_cell_setting triclinic
_symmetry_space_group_name_Hall '-P 1'
_symmetry_space_group_name_H-M 'P -1'
_atom_sites_solution_hydrogens geom
_atom_sites_solution_primary direct
_audit_creation_method CRYSTALS_ver_12.39
_cell_angle_alpha 100.7426(13)
_cell_angle_beta 96.0038(15)
_cell_angle_gamma 99.3371(18)
_cell_formula_units_Z 2
_cell_length_a 4.72720(10)
_cell_length_b 7.6955(3)
_cell_length_c 10.1387(4)
_cell_measurement_reflns_used 1476
_cell_measurement_temperature 150
_cell_measurement_theta_max 27
_cell_measurement_theta_min 5
_cell_volume 354.09(2)
_computing_cell_refinement 'DENZO/SCALEPACK (Otwinowski & Minor, 1997)'
_computing_data_collection 'COLLECT (Nonius, 1997)'
_computing_data_reduction DENZO/SCALEPACK
_computing_molecular_graphics 'CAMERON (Watkin <i>et al.</i>, 1996)'
_computing_publication_material CRYSTALS
_computing_structure_refinement 'CRYSTALS (Betteridge <i>et al.</i>, 2003)'
_computing_structure_solution 'SIR92 (Altomare <i>et al.</i>, 1994)'
_diffrn_ambient_temperature 150
_diffrn_measured_fraction_theta_full 0.991
_diffrn_measured_fraction_theta_max 0.986
_diffrn_measurement_device_type 'Nonius KappaCCD'
_diffrn_measurement_method \w
_diffrn_radiation_monochromator graphite
_diffrn_radiation_type 'Mo K\a'
_diffrn_radiation_wavelength 0.71073
_diffrn_reflns_av_R_equivalents 0.035
_diffrn_reflns_limit_h_max 5
_diffrn_reflns_limit_h_min -6
_diffrn_reflns_limit_k_max 9
_diffrn_reflns_limit_k_min -9
_diffrn_reflns_limit_l_max 13
_diffrn_reflns_limit_l_min -13
_diffrn_reflns_number 5958
_diffrn_reflns_theta_full 25.797
_diffrn_reflns_theta_max 27.443
_diffrn_reflns_theta_min 5.127
_diffrn_standards_number 0
_exptl_absorpt_coefficient_mu 0.080
_exptl_absorpt_correction_T_max 0.98
_exptl_absorpt_correction_T_min 0.33
_exptl_absorpt_correction_type multi-scan
_exptl_absorpt_process_details '(DENZO/SCALEPACK; Otwinowski & Minor, 1997)'
_exptl_crystal_colour colourless
_exptl_crystal_density_diffrn 1.089
_exptl_crystal_description cylinder
_exptl_crystal_F_000 128
_exptl_crystal_size_max 0.80
_exptl_crystal_size_mid 0.20
_exptl_crystal_size_min 0.20
_refine_diff_density_max 0.19
_refine_diff_density_min -0.31
_refine_ls_extinction_method none
_refine_ls_goodness_of_fit_ref 0.9722
_refine_ls_hydrogen_treatment constr
_refine_ls_matrix_type full
_refine_ls_number_parameters 73
_refine_ls_number_reflns 1585
_refine_ls_number_restraints 0
_refine_ls_R_factor_all 0.0567
_refine_ls_R_factor_gt 0.0399
_refine_ls_shift/su_max 0.0002
_refine_ls_structure_factor_coef Fsqd
_refine_ls_weighting_details 'w = 1/[\s^2^(F) + 0.045 + 0.061P] where P = [max(F~o~^2^,0)+2F~c~^2^]/3'
_refine_ls_weighting_scheme calc
_refine_ls_wR_factor_all 0.1040
_refine_ls_wR_factor_gt 0.0970
_refine_ls_wR_factor_ref 0.1040
_reflns_number_gt 1194
_reflns_number_total 1585
_reflns_threshold_expression I>2\s(I)
_cod_data_source_file cf6393.cif
_cod_data_source_block I
_cod_original_sg_symbol_H-M 'P -1 '
_cod_database_code 2205224
_cod_database_fobs_code 2205224

loop_
_symmetry_equiv_pos_as_xyz
x,y,z
-x,-y,-z

loop_
_atom_site_label
_atom_site_fract_x
_atom_site_fract_y
_atom_site_fract_z
_atom_site_U_iso_or_equiv
_atom_site_adp_type
_atom_site_occupancy
_atom_site_type_symbol
C1 0.4329(2) 0.19532(15) 0.61673(12) 0.0319 Uani 1.0000 C
O2 0.65680(17) 0.30569(11) 0.69916(8) 0.0339 Uani 1.0000 O
C3 0.8300(3) 0.43555(16) 0.63810(12) 0.0346 Uani 1.0000 C
C4 1.0599(3) 0.54983(16) 0.74868(12) 0.0343 Uani 1.0000 C
C5 0.9433(3) 0.67482(17) 0.85537(13) 0.0391 Uani 1.0000 C
C6 1.1774(3) 0.77932(18) 0.96950(14) 0.0473 Uani 1.0000 C
O7 0.37156(19) 0.20225(12) 0.49981(9) 0.0425 Uani 1.0000 O
C8 0.2750(3) 0.06562(18) 0.68942(14) 0.0422 Uani 1.0000 C
H31 0.7054 0.5128 0.6039 0.0396 Uiso 1.0000 H
H32 0.9191 0.3691 0.5635 0.0386 Uiso 1.0000 H
H41 1.1621 0.4712 0.7951 0.0409 Uiso 1.0000 H
H42 1.2056 0.6241 0.7048 0.0407 Uiso 1.0000 H
H51 0.7923 0.6020 0.8923 0.0463 Uiso 1.0000 H
H52 0.8546 0.7619 0.8135 0.0456 Uiso 1.0000 H
H61 1.0958 0.8659 1.0380 0.0562 Uiso 1.0000 H
H62 1.2725 0.6978 1.0129 0.0569 Uiso 1.0000 H
H63 1.3283 0.8469 0.9317 0.0556 Uiso 1.0000 H
H81 0.0981 0.0075 0.6299 0.0492 Uiso 1.0000 H
H82 0.2414 0.1286 0.7779 0.0492 Uiso 1.0000 H
H83 0.3985 -0.0178 0.6998 0.0499 Uiso 1.0000 H

loop_
_atom_site_aniso_label
_atom_site_aniso_U_11
_atom_site_aniso_U_22
_atom_site_aniso_U_33
_atom_site_aniso_U_12
_atom_site_aniso_U_13
_atom_site_aniso_U_23
C1 0.0323(6) 0.0278(6) 0.0334(7) 0.0043(5) 0.0010(5) 0.0040(5)
O2 0.0365(5) 0.0326(5) 0.0297(5) -0.0025(4) 0.0006(3) 0.0092(4)
C3 0.0359(6) 0.0347(6) 0.0330(6) -0.0005(5) 0.0047(5) 0.0123(5)
C4 0.0310(6) 0.0349(7) 0.0361(7) 0.0018(5) 0.0024(5) 0.0096(5)
C5 0.0390(7) 0.0339(7) 0.0432(7) 0.0028(5) 0.0060(6) 0.0078(6)
C6 0.0593(9) 0.0387(8) 0.0385(7) 0.0000(6) 0.0018(6) 0.0051(6)
O7 0.0461(5) 0.0411(5) 0.0350(5) -0.0011(4) -0.0061(4) 0.0092(4)
C8 0.0460(7) 0.0353(7) 0.0410(7) -0.0034(6) 0.0044(6) 0.0072(6)

loop_
_atom_type_symbol
_atom_type_scat_dispersion_real
_atom_type_scat_dispersion_imag
_atom_type_scat_source
C 0.0033 0.0016 'International Tables Vol C 4.2.6.8 and 6.1.1.4'
H 0.0000 0.0000 'International Tables Vol C 4.2.6.8 and 6.1.1.4'
O 0.0106 0.0060 'International Tables Vol C 4.2.6.8 and 6.1.1.4'

loop_
_geom_angle_atom_site_label_1
_geom_angle_atom_site_label_2
_geom_angle_atom_site_label_3
_geom_angle
_geom_angle_publ_flag
O2 C1 O7 123.27(11) yes
O2 C1 C8 111.16(10) yes
O7 C1 C8 125.57(11) yes
C1 O2 C3 115.87(9) yes
O2 C3 C4 107.14(9) yes
O2 C3 H31 109.0 no
C4 C3 H31 109.1 no
O2 C3 H32 109.0 no
C4 C3 H32 111.0 no
H31 C3 H32 111.3 no
C3 C4 C5 113.98(10) yes
C3 C4 H41 109.5 no
C5 C4 H41 107.8 no
C3 C4 H42 108.1 no
C5 C4 H42 109.2 no
H41 C4 H42 108.1 no
C4 C5 C6 112.59(11) yes
C4 C5 H51 108.3 no
C6 C5 H51 109.8 no
C4 C5 H52 109.8 no
C6 C5 H52 108.1 no
H51 C5 H52 108.2 no
C5 C6 H61 111.2 no
C5 C6 H62 110.7 no
H61 C6 H62 111.4 no
C5 C6 H63 109.1 no
H61 C6 H63 109.3 no
H62 C6 H63 104.9 no
C1 C8 H81 106.2 no
C1 C8 H82 110.4 no
H81 C8 H82 113.2 no
C1 C8 H83 105.1 no
H81 C8 H83 110.9 no
H82 C8 H83 110.7 no

loop_
_geom_bond_atom_site_label_1
_geom_bond_atom_site_label_2
_geom_bond_distance
_geom_bond_publ_flag
C1 O2 1.3411(14) yes
C1 O7 1.2037(14) yes
C1 C8 1.4981(17) yes
O2 C3 1.4571(14) yes
C3 C4 1.5096(16) yes
C3 H31 0.984 no
C3 H32 1.002 no
C4 C5 1.5192(17) yes
C4 H41 0.988 no
C4 H42 1.015 no
C5 C6 1.5189(18) yes
C5 H51 0.983 no
C5 H52 0.983 no
C6 H61 1.021 no
C6 H62 0.971 no
C6 H63 0.968 no
C8 H81 0.967 no
C8 H82 0.978 no
C8 H83 0.948 no

loop_
_cod_related_entry_id
_cod_related_entry_database
_cod_related_entry_code
1 ChemSpider 29012
